data_2202005
loop_
_publ_author_name
'Bates, Robert B.'
'Cai, Sheng'
'Cantor, Ryan S.'
'Carducci, Michael D.'
'Irvine, Anthony K.'
'Jiorle, Beth V.'
'Nakkiew, Pichaya'
'Setzer, William N.'
'Trinh, Long N.'

_publ_section_title
;
 Agatholic acid
;
_journal_issue 1
_journal_name_full 'Acta Crystallographica Section E'
_journal_page_first o97
_journal_page_last o98
_journal_paper_doi 10.1107/S1600536802023164
_journal_volume 59
_journal_year 2003
_chemical_formula_iupac 'C20 H32 O3'
_chemical_formula_moiety 'C20 H32 O3'
_chemical_formula_structural '(H O) C19 H30 (C O O H)'
_chemical_formula_sum 'C20 H32 O3'
_chemical_formula_weight 320.46
_chemical_melting_point 457
_chemical_name_common 'Agatholic Acid'
_chemical_name_systematic ?
_space_group_IT_number 4
_symmetry_cell_setting monoclinic
_symmetry_space_group_name_Hall 'P 2yb'
_symmetry_space_group_name_H-M 'P 1 21 1'
_atom_sites_solution_hydrogens geom
_atom_sites_solution_primary direct
_atom_sites_solution_secondary difmap
_audit_creation_method SHELXL-97
_cell_angle_alpha 90.00
_cell_angle_beta 102.297(3)
_cell_angle_gamma 90.00
_cell_formula_units_Z 4
_cell_length_a 7.7955(14)
_cell_length_b 23.362(4)
_cell_length_c 10.6973(19)
_cell_measurement_reflns_used 2540
_cell_measurement_temperature 170(2)
_cell_measurement_theta_max 22.483
_cell_measurement_theta_min 2.615
_cell_volume 1903.5(6)
_computing_cell_refinement SMART
_computing_data_collection 'SMART (Bruker, 1997)'
_computing_data_reduction 'SAINT (Bruker, 1997) and SHELXTL (Bruker, 1997)'
_computing_molecular_graphics SHELXTL
_computing_publication_material SHELXTL
_computing_structure_refinement 'SHELXL97 (Sheldrick, 1997)'
_computing_structure_solution 'SHELXS97 (Sheldrick, 1990)'
_diffrn_ambient_temperature 170(2)
_diffrn_measured_fraction_theta_full 1.000
_diffrn_measured_fraction_theta_max 1.000
_diffrn_measurement_device_type 'Bruker SMART CCD'
_diffrn_measurement_method '\f and \w'
_diffrn_radiation_monochromator graphite
_diffrn_radiation_source 'fine-focus sealed tube'
_diffrn_radiation_type MoK\a
_diffrn_radiation_wavelength 0.71073
_diffrn_reflns_av_R_equivalents 0.114
_diffrn_reflns_av_sigmaI/netI 0.086
_diffrn_reflns_limit_h_max 8
_diffrn_reflns_limit_h_min -8
_diffrn_reflns_limit_k_max 25
_diffrn_reflns_limit_k_min -25
_diffrn_reflns_limit_l_max 11
_diffrn_reflns_limit_l_min -11
_diffrn_reflns_number 15289
_diffrn_reflns_theta_full 22.52
_diffrn_reflns_theta_max 22.52
_diffrn_reflns_theta_min 1.74
_diffrn_standards_decay_% -0.05
_diffrn_standards_interval_count 1212
_diffrn_standards_number 41
_exptl_absorpt_coefficient_mu 0.073
_exptl_absorpt_correction_type none
_exptl_crystal_colour white
_exptl_crystal_density_diffrn 1.118
_exptl_crystal_density_method 'not measured'
_exptl_crystal_description plate
_exptl_crystal_F_000 704
_exptl_crystal_size_max 0.5
_exptl_crystal_size_mid 0.4
_exptl_crystal_size_min 0.2
_refine_diff_density_max 0.161
_refine_diff_density_min -0.213
_refine_ls_extinction_method none
_refine_ls_goodness_of_fit_ref 0.995
_refine_ls_hydrogen_treatment constr
_refine_ls_matrix_type full
_refine_ls_number_parameters 419
_refine_ls_number_reflns 2580
_refine_ls_number_restraints 1
_refine_ls_restrained_S_all 0.995
_refine_ls_R_factor_all 0.104
_refine_ls_R_factor_gt 0.051
_refine_ls_shift/su_max 0.002
_refine_ls_shift/su_mean 0.000
_refine_ls_structure_factor_coef Fsqd
_refine_ls_weighting_details 'calc w = 1/[\s^2^(Fo^2^)+(0.0582P)^2^] where P = (Fo^2^+2Fc^2^)/3'
_refine_ls_weighting_scheme calc
_refine_ls_wR_factor_gt 0.108
_refine_ls_wR_factor_ref 0.126
_reflns_number_gt 1596
_reflns_number_total 2580
_reflns_threshold_expression I>2\s(I)
_cod_data_source_file lh6021.cif
_cod_data_source_block I
_cod_original_cell_volume 1903.4(6)
_cod_original_sg_symbol_H-M 'P 21'
_cod_database_code 2202005
_cod_database_fobs_code 2202005

loop_
_symmetry_equiv_pos_as_xyz
'x, y, z'
'-x, y+1/2, -z'

loop_
_atom_site_label
_atom_site_fract_x
_atom_site_fract_y
_atom_site_fract_z
_atom_site_U_iso_or_equiv
_atom_site_adp_type
_atom_site_calc_flag
_atom_site_refinement_flags
_atom_site_occupancy
_atom_site_disorder_assembly
_atom_site_disorder_group
_atom_site_type_symbol
O1 0.8190(6) 0.46434(18) 0.7794(5) 0.0457(13) Uani d . 1 . . O
H1 0.9179 0.4544 0.7676 0.055 Uiso calc R 1 . . H
O1A 1.9039(6) -0.01527(18) 0.9524(5) 0.0466(13) Uani d . 1 . . O
H1A 2.0064 -0.0266 0.9533 0.056 Uiso calc R 1 . . H
C1A 1.4799(8) 0.1313(3) 0.7735(7) 0.0389(18) Uani d . 1 . . C
H11A 1.4122 0.1569 0.8188 0.047 Uiso calc R 1 . . H
H12A 1.4182 0.1300 0.6825 0.047 Uiso calc R 1 . . H
C1 0.4313(9) 0.6301(3) 0.7329(7) 0.048(2) Uani d . 1 . . C
H11 0.3667 0.6456 0.7956 0.058 Uiso calc R 1 . . H
H12 0.3722 0.6440 0.6472 0.058 Uiso calc R 1 . . H
O2 0.2725(7) 0.8886(2) 1.0716(5) 0.0591(15) Uani d . 1 . . O
H32 0.2394 0.9166 1.1096 0.071 Uiso calc R 1 . . H
O2A 1.2691(8) 0.4113(3) 0.9391(5) 0.0749(18) Uani d . 1 . . O
H32A 1.2120 0.4388 0.9604 0.090 Uiso calc R 1 . . H
C2 0.4199(9) 0.5646(3) 0.7342(8) 0.051(2) Uani d . 1 . . C
H9 0.4661 0.5505 0.8222 0.061 Uiso calc R 1 . . H
H10 0.2953 0.5528 0.7086 0.061 Uiso calc R 1 . . H
C2A 1.4801(9) 0.0711(3) 0.8300(7) 0.048(2) Uani d . 1 . . C
H9A 1.5292 0.0727 0.9232 0.058 Uiso calc R 1 . . H
H10A 1.3579 0.0569 0.8169 0.058 Uiso calc R 1 . . H
O3A 1.1411(7) 0.4412(2) 0.7440(5) 0.0646(16) Uani d . 1 . . O
O3 0.2128(7) 0.9484(2) 0.9067(5) 0.0623(16) Uani d . 1 . . O
C3A 1.5875(9) 0.0298(3) 0.7685(7) 0.046(2) Uani d . 1 . . C
H7A 1.5288 0.0245 0.6776 0.056 Uiso calc R 1 . . H
H8A 1.5899 -0.0079 0.8113 0.056 Uiso calc R 1 . . H
C3 0.5224(9) 0.5378(3) 0.6448(7) 0.054(2) Uani d . 1 . . C
H7 0.4672 0.5485 0.5559 0.064 Uiso calc R 1 . . H
H8 0.5156 0.4956 0.6516 0.064 Uiso calc R 1 . . H
C4A 1.7768(9) 0.0495(3) 0.7752(7) 0.0377(18) Uani d . 1 . . C
C4 0.7164(9) 0.5557(3) 0.6722(6) 0.0417(19) Uani d . 1 . . C
C5A 1.7754(8) 0.1124(3) 0.7261(6) 0.0332(17) Uani d . 1 . . C
H16A 1.7153 0.1096 0.6339 0.040 Uiso calc R 1 . . H
C5 0.7296(8) 0.6219(3) 0.6800(6) 0.0364(18) Uani d . 1 . . C
H16 0.6759 0.6348 0.5911 0.044 Uiso calc R 1 . . H
C6 0.9177(9) 0.6440(3) 0.7022(7) 0.050(2) Uani d . 1 . . C
H17 0.9821 0.6235 0.6455 0.060 Uiso calc R 1 . . H
H18 0.9782 0.6368 0.7919 0.060 Uiso calc R 1 . . H
C6A 1.9571(8) 0.1357(3) 0.7217(7) 0.0433(19) Uani d . 1 . . C
H17A 2.0227 0.1067 0.6831 0.052 Uiso calc R 1 . . H
H18A 2.0233 0.1433 0.8099 0.052 Uiso calc R 1 . . H
C7A 1.9415(9) 0.1908(3) 0.6434(8) 0.053(2) Uani d . 1 . . C
H19A 2.0598 0.2074 0.6489 0.063 Uiso calc R 1 . . H
H20A 1.8912 0.1820 0.5524 0.063 Uiso calc R 1 . . H
C7 0.9176(10) 0.7091(3) 0.6741(9) 0.062(2) Uani d . 1 . . C
H19 1.0393 0.7238 0.6975 0.074 Uiso calc R 1 . . H
H20 0.8737 0.7156 0.5813 0.074 Uiso calc R 1 . . H
C8 0.8038(10) 0.7417(3) 0.7480(8) 0.052(2) Uani d . 1 . . C
C8A 1.8267(9) 0.2339(3) 0.6908(7) 0.0424(19) Uani d . 1 . . C
C9A 1.6482(8) 0.2120(3) 0.6970(7) 0.0355(18) Uani d . 1 . . C
H23A 1.5921 0.1996 0.6082 0.043 Uiso calc R 1 . . H
C9 0.6166(9) 0.7181(3) 0.7271(7) 0.0389(18) Uani d . 1 . . C
H23 0.5675 0.7199 0.6329 0.047 Uiso calc R 1 . . H
C10A 1.6631(8) 0.1572(3) 0.7817(6) 0.0333(17) Uani d . 1 . . C
C10 0.6199(9) 0.6534(3) 0.7645(6) 0.0375(18) Uani d . 1 . . C
C11A 1.5287(9) 0.2591(3) 0.7332(7) 0.0404(18) Uani d . 1 . . C
H24A 1.4307 0.2409 0.7639 0.049 Uiso calc R 1 . . H
H25A 1.5971 0.2821 0.8044 0.049 Uiso calc R 1 . . H
C11 0.4981(10) 0.7556(3) 0.7896(7) 0.0445(19) Uani d . 1 . . C
H24 0.5635 0.7685 0.8746 0.053 Uiso calc R 1 . . H
H25 0.3955 0.7331 0.8020 0.053 Uiso calc R 1 . . H
C12 0.4357(10) 0.8076(3) 0.7056(7) 0.049(2) Uani d . 1 . . C
H26 0.5389 0.8241 0.6785 0.058 Uiso calc R 1 . . H
H27 0.3543 0.7938 0.6275 0.058 Uiso calc R 1 . . H
C12A 1.4541(9) 0.2985(3) 0.6226(7) 0.046(2) Uani d . 1 . . C
H26A 1.5531 0.3136 0.5879 0.056 Uiso calc R 1 . . H
H27A 1.3802 0.2753 0.5543 0.056 Uiso calc R 1 . . H
C13 0.3446(9) 0.8557(3) 0.7616(7) 0.0413(19) Uani d . 1 . . C
C13A 1.3458(9) 0.3488(3) 0.6504(7) 0.0386(18) Uani d . 1 . . C
C14A 1.3361(9) 0.3610(3) 0.7682(8) 0.046(2) Uani d . 1 . . C
H31A 1.3990 0.3364 0.8327 0.055 Uiso calc R 1 . . H
C14 0.3405(9) 0.8570(3) 0.8837(8) 0.047(2) Uani d . 1 . . C
H31 0.3892 0.8249 0.9332 0.057 Uiso calc R 1 . . H
C15A 1.2395(10) 0.4081(3) 0.8123(9) 0.050(2) Uani d . 1 . . C
C15 0.2692(10) 0.9025(4) 0.9521(8) 0.051(2) Uani d . 1 . . C
C16 0.2723(10) 0.9011(3) 0.6662(7) 0.062(2) Uani d . 1 . . C
H28 0.2137 0.9305 0.7074 0.093 Uiso calc R 1 . . H
H29 0.1876 0.8839 0.5951 0.093 Uiso calc R 1 . . H
H30 0.3683 0.9186 0.6335 0.093 Uiso calc R 1 . . H
C16A 1.2576(12) 0.3811(4) 0.5339(8) 0.083(3) Uani d . 1 . . C
H28A 1.1929 0.4136 0.5591 0.125 Uiso calc R 1 . . H
H29A 1.1758 0.3557 0.4773 0.125 Uiso calc R 1 . . H
H30A 1.3462 0.3952 0.4888 0.125 Uiso calc R 1 . . H
C17A 1.8897(10) 0.2856(4) 0.7256(9) 0.079(3) Uani d . 1 . . C
H21A 1.8192 0.3126 0.7580 0.095 Uiso calc R 1 . . H
H22A 2.0052 0.2955 0.7180 0.095 Uiso calc R 1 . . H
C17 0.8671(10) 0.7847(4) 0.8199(9) 0.076(3) Uani d . 1 . . C
H21 0.9858 0.7960 0.8264 0.091 Uiso calc R 1 . . H
H22 0.7948 0.8050 0.8659 0.091 Uiso calc R 1 . . H
C18A 1.8582(10) 0.0103(3) 0.6873(7) 0.050(2) Uani d . 1 . . C
H4A 1.8621 -0.0291 0.7190 0.076 Uiso calc R 1 . . H
H5A 1.9775 0.0233 0.6868 0.076 Uiso calc R 1 . . H
H6A 1.7865 0.0118 0.6001 0.076 Uiso calc R 1 . . H
C18 0.7979(10) 0.5338(3) 0.5607(7) 0.056(2) Uani d . 1 . . C
H4 0.7372 0.5516 0.4804 0.083 Uiso calc R 1 . . H
H5 0.7852 0.4921 0.5538 0.083 Uiso calc R 1 . . H
H6 0.9227 0.5439 0.5774 0.083 Uiso calc R 1 . . H
C19 0.8147(9) 0.5259(3) 0.7939(7) 0.0410(19) Uani d . 1 . . C
H2 0.9365 0.5406 0.8161 0.049 Uiso calc R 1 . . H
H3 0.7571 0.5354 0.8653 0.049 Uiso calc R 1 . . H
C19A 1.8866(9) 0.0436(3) 0.9130(7) 0.0420(19) Uani d . 1 . . C
H2A 2.0047 0.0601 0.9175 0.050 Uiso calc R 1 . . H
H3A 1.8295 0.0654 0.9723 0.050 Uiso calc R 1 . . H
C20 0.6953(9) 0.6469(3) 0.9093(6) 0.0432(19) Uani d . 1 . . C
H13 0.6977 0.6063 0.9326 0.065 Uiso calc R 1 . . H
H14 0.6212 0.6679 0.9571 0.065 Uiso calc R 1 . . H
H15 0.8148 0.6624 0.9303 0.065 Uiso calc R 1 . . H
C20A 1.7399(9) 0.1748(3) 0.9231(6) 0.047(2) Uani d . 1 . . C
H13A 1.7515 0.1408 0.9778 0.070 Uiso calc R 1 . . H
H14A 1.6610 0.2023 0.9512 0.070 Uiso calc R 1 . . H
H15A 1.8556 0.1924 0.9293 0.070 Uiso calc R 1 . . H

loop_
_atom_site_aniso_label
_atom_site_aniso_U_11
_atom_site_aniso_U_22
_atom_site_aniso_U_33
_atom_site_aniso_U_12
_atom_site_aniso_U_13
_atom_site_aniso_U_23
O1 0.042(3) 0.037(3) 0.060(4) 0.007(2) 0.016(3) 0.002(2)
O1A 0.043(3) 0.039(3) 0.060(4) 0.007(2) 0.017(3) 0.013(3)
C1A 0.028(4) 0.035(4) 0.058(5) 0.002(3) 0.018(4) 0.006(4)
C1 0.040(5) 0.052(5) 0.053(5) -0.001(4) 0.012(4) 0.004(4)
O2 0.079(4) 0.051(4) 0.054(4) 0.023(3) 0.029(3) 0.003(3)
O2A 0.088(5) 0.080(5) 0.054(4) 0.040(3) 0.008(3) -0.018(3)
C2 0.035(4) 0.040(5) 0.078(6) -0.004(4) 0.013(4) 0.002(4)
C2A 0.038(5) 0.042(5) 0.067(6) 0.005(4) 0.019(4) 0.010(4)
O3A 0.069(4) 0.059(4) 0.073(4) 0.022(3) 0.032(3) 0.005(3)
O3 0.076(4) 0.045(4) 0.071(4) 0.028(3) 0.025(3) 0.012(3)
C3A 0.056(5) 0.029(4) 0.049(5) -0.004(4) 0.001(4) -0.002(4)
C3 0.036(5) 0.057(5) 0.063(6) 0.010(4) -0.001(4) -0.007(4)
C4A 0.040(5) 0.034(4) 0.041(5) 0.005(3) 0.013(4) -0.003(3)
C4 0.049(5) 0.046(5) 0.030(4) 0.004(4) 0.005(4) -0.003(4)
C5A 0.035(4) 0.031(4) 0.036(4) 0.006(3) 0.015(3) -0.003(3)
C5 0.043(4) 0.035(4) 0.035(4) 0.017(3) 0.017(3) 0.003(3)
C6 0.041(5) 0.051(5) 0.064(6) 0.009(4) 0.028(4) 0.006(4)
C6A 0.037(5) 0.044(5) 0.054(5) 0.009(4) 0.022(4) 0.007(4)
C7A 0.040(4) 0.052(5) 0.072(6) 0.000(4) 0.026(4) 0.010(4)
C7 0.058(5) 0.041(5) 0.101(7) 0.004(4) 0.047(5) 0.002(5)
C8 0.048(5) 0.036(5) 0.076(6) 0.001(4) 0.025(5) 0.010(4)
C8A 0.037(4) 0.038(5) 0.055(5) 0.004(4) 0.014(4) 0.005(4)
C9A 0.037(4) 0.022(4) 0.051(5) 0.009(3) 0.017(4) -0.001(3)
C9 0.041(4) 0.032(4) 0.047(5) 0.005(3) 0.016(4) 0.001(4)
C10A 0.032(4) 0.037(4) 0.033(4) 0.000(3) 0.011(3) -0.007(3)
C10 0.036(4) 0.036(4) 0.042(5) 0.003(3) 0.010(4) -0.001(3)
C11A 0.043(4) 0.033(4) 0.048(5) 0.006(3) 0.016(4) 0.001(4)
C11 0.052(5) 0.038(4) 0.049(5) 0.006(4) 0.023(4) 0.005(4)
C12 0.061(5) 0.041(5) 0.046(5) 0.018(4) 0.017(4) 0.010(4)
C12A 0.055(5) 0.042(5) 0.044(5) 0.018(4) 0.014(4) -0.001(4)
C13 0.039(4) 0.040(5) 0.047(5) 0.007(4) 0.014(4) 0.009(4)
C13A 0.040(4) 0.037(4) 0.038(5) 0.008(4) 0.007(4) 0.002(4)
C14A 0.039(4) 0.034(5) 0.064(6) 0.009(4) 0.008(4) 0.001(4)
C14 0.046(5) 0.036(5) 0.063(6) 0.011(4) 0.020(4) 0.003(4)
C15A 0.045(5) 0.040(5) 0.067(6) 0.011(4) 0.017(5) 0.002(5)
C15 0.052(5) 0.049(6) 0.057(6) 0.004(4) 0.022(5) -0.003(5)
C16 0.068(6) 0.054(6) 0.066(6) 0.020(5) 0.017(5) 0.013(5)
C16A 0.106(7) 0.081(7) 0.061(6) 0.054(6) 0.014(6) 0.010(5)
C17A 0.067(6) 0.046(6) 0.137(9) -0.008(5) 0.046(6) -0.021(6)
C17 0.054(5) 0.057(6) 0.124(9) -0.013(5) 0.031(6) -0.027(6)
C18A 0.052(5) 0.049(5) 0.049(5) 0.011(4) 0.009(4) -0.005(4)
C18 0.066(5) 0.057(5) 0.047(5) 0.017(4) 0.018(4) -0.008(4)
C19 0.048(5) 0.024(4) 0.049(5) 0.006(3) 0.005(4) -0.001(4)
C19A 0.049(5) 0.025(4) 0.051(5) 0.003(3) 0.009(4) 0.004(3)
C20 0.053(5) 0.045(5) 0.034(5) 0.006(4) 0.015(4) -0.001(4)
C20A 0.042(5) 0.052(5) 0.046(5) 0.003(4) 0.009(4) -0.007(4)

loop_
_atom_type_symbol
_atom_type_description
_atom_type_scat_dispersion_real
_atom_type_scat_dispersion_imag
_atom_type_scat_source
C C 0.0033 0.0016 'International Tables Vol C Tables 4.2.6.8 and 6.1.1.4'
H H 0.0000 0.0000 'International Tables Vol C Tables 4.2.6.8 and 6.1.1.4'
O O 0.0106 0.0060 'International Tables Vol C Tables 4.2.6.8 and 6.1.1.4'

loop_
_geom_angle_atom_site_label_1
_geom_angle_atom_site_label_2
_geom_angle_atom_site_label_3
_geom_angle
C19 O1 H1 109.5
C19A O1A H1A 109.5
C2A C1A C10A 114.7(6)
C2A C1A H11A 108.6
C10A C1A H11A 108.6
C2A C1A H12A 108.6
C10A C1A H12A 108.6
H11A C1A H12A 107.6
C2 C1 C10 114.0(6)
C2 C1 H11 108.7
C10 C1 H11 108.7
C2 C1 H12 108.7
C10 C1 H12 108.7
H11 C1 H12 107.6
C15 O2 H32 109.5
C15A O2A H32A 109.5
C3 C2 C1 111.7(6)
C3 C2 H9 109.3
C1 C2 H9 109.3
C3 C2 H10 109.3
C1 C2 H10 109.3
H9 C2 H10 107.9
C3A C2A C1A 111.6(6)
C3A C2A H9A 109.3
C1A C2A H9A 109.3
C3A C2A H10A 109.3
C1A C2A H10A 109.3
H9A C2A H10A 108.0
C2A C3A C4A 113.8(6)
C2A C3A H7A 108.8
C4A C3A H7A 108.8
C2A C3A H8A 108.8
C4A C3A H8A 108.8
H7A C3A H8A 107.7
C2 C3 C4 113.5(6)
C2 C3 H7 108.9
C4 C3 H7 108.9
C2 C3 H8 108.9
C4 C3 H8 108.9
H7 C3 H8 107.7
C3A C4A C18A 108.1(6)
C3A C4A C19A 110.5(6)
C18A C4A C19A 108.2(5)
C3A C4A C5A 109.3(5)
C18A C4A C5A 109.2(5)
C19A C4A C5A 111.6(5)
C19 C4 C3 109.5(6)
C19 C4 C5 113.1(5)
C3 C4 C5 109.5(6)
C19 C4 C18 106.9(6)
C3 C4 C18 108.1(6)
C5 C4 C18 109.6(6)
C6A C5A C4A 113.9(5)
C6A C5A C10A 111.9(5)
C4A C5A C10A 117.9(5)
C6A C5A H16A 103.7
C4A C5A H16A 103.7
C10A C5A H16A 103.7
C6 C5 C4 113.4(5)
C6 C5 C10 112.3(6)
C4 C5 C10 117.7(6)
C6 C5 H16 103.9
C4 C5 H16 103.9
C10 C5 H16 103.9
C5 C6 C7 109.9(6)
C5 C6 H17 109.7
C7 C6 H17 109.7
C5 C6 H18 109.7
C7 C6 H18 109.7
H17 C6 H18 108.2
C5A C6A C7A 110.5(5)
C5A C6A H17A 109.5
C7A C6A H17A 109.5
C5A C6A H18A 109.5
C7A C6A H18A 109.5
H17A C6A H18A 108.1
C8A C7A C6A 111.2(6)
C8A C7A H19A 109.4
C6A C7A H19A 109.4
C8A C7A H20A 109.4
C6A C7A H20A 109.4
H19A C7A H20A 108.0
C8 C7 C6 111.6(6)
C8 C7 H19 109.3
C6 C7 H19 109.3
C8 C7 H20 109.3
C6 C7 H20 109.3
H19 C7 H20 108.0
C17 C8 C7 120.5(7)
C17 C8 C9 126.5(7)
C7 C8 C9 113.0(7)
C17A C8A C9A 126.2(7)
C17A C8A C7A 119.5(7)
C9A C8A C7A 114.3(6)
C8A C9A C11A 112.6(5)
C8A C9A C10A 110.6(5)
C11A C9A C10A 114.5(5)
C8A C9A H23A 106.2
C11A C9A H23A 106.2
C10A C9A H23A 106.2
C11 C9 C8 112.2(6)
C11 C9 C10 114.9(6)
C8 C9 C10 110.3(6)
C11 C9 H23 106.3
C8 C9 H23 106.3
C10 C9 H23 106.3
C1A C10A C9A 109.7(5)
C1A C10A C20A 108.6(5)
C9A C10A C20A 108.3(5)
C1A C10A C5A 107.7(5)
C9A C10A C5A 107.9(5)
C20A C10A C5A 114.5(5)
C1 C10 C20 109.1(6)
C1 C10 C5 108.8(5)
C20 C10 C5 113.4(5)
C1 C10 C9 108.9(5)
C20 C10 C9 109.6(5)
C5 C10 C9 106.8(5)
C12A C11A C9A 112.9(6)
C12A C11A H24A 109.0
C9A C11A H24A 109.0
C12A C11A H25A 109.0
C9A C11A H25A 109.0
H24A C11A H25A 107.8
C9 C11 C12 110.2(6)
C9 C11 H24 109.6
C12 C11 H24 109.6
C9 C11 H25 109.6
C12 C11 H25 109.6
H24 C11 H25 108.1
C13 C12 C11 118.3(6)
C13 C12 H26 107.7
C11 C12 H26 107.7
C13 C12 H27 107.7
C11 C12 H27 107.7
H26 C12 H27 107.1
C13A C12A C11A 117.1(6)
C13A C12A H26A 108.0
C11A C12A H26A 108.0
C13A C12A H27A 108.0
C11A C12A H27A 108.0
H26A C12A H27A 107.3
C14 C13 C16 125.2(7)
C14 C13 C12 121.5(6)
C16 C13 C12 113.3(6)
C14A C13A C16A 125.7(7)
C14A C13A C12A 120.4(6)
C16A C13A C12A 113.9(6)
C13A C14A C15A 127.7(7)
C13A C14A H31A 116.2
C15A C14A H31A 116.2
C13 C14 C15 127.3(7)
C13 C14 H31 116.3
C15 C14 H31 116.3
O3A C15A O2A 121.8(7)
O3A C15A C14A 125.8(8)
O2A C15A C14A 112.4(7)
O3 C15 O2 122.3(7)
O3 C15 C14 125.6(8)
O2 C15 C14 112.1(7)
C13 C16 H28 109.5
C13 C16 H29 109.5
H28 C16 H29 109.5
C13 C16 H30 109.5
H28 C16 H30 109.5
H29 C16 H30 109.5
C13A C16A H28A 109.5
C13A C16A H29A 109.5
H28A C16A H29A 109.5
C13A C16A H30A 109.5
H28A C16A H30A 109.5
H29A C16A H30A 109.5
C8A C17A H21A 120.0
C8A C17A H22A 120.0
H21A C17A H22A 120.0
C8 C17 H21 120.0
C8 C17 H22 120.0
H21 C17 H22 120.0
C4A C18A H4A 109.5
C4A C18A H5A 109.5
H4A C18A H5A 109.5
C4A C18A H6A 109.5
H4A C18A H6A 109.5
H5A C18A H6A 109.5
C4 C18 H4 109.5
C4 C18 H5 109.5
H4 C18 H5 109.5
C4 C18 H6 109.5
H4 C18 H6 109.5
H5 C18 H6 109.5
O1 C19 C4 112.3(5)
O1 C19 H2 109.1
C4 C19 H2 109.1
O1 C19 H3 109.1
C4 C19 H3 109.1
H2 C19 H3 107.9
O1A C19A C4A 111.3(5)
O1A C19A H2A 109.4
C4A C19A H2A 109.4
O1A C19A H3A 109.4
C4A C19A H3A 109.4
H2A C19A H3A 108.0
C10 C20 H13 109.5
C10 C20 H14 109.5
H13 C20 H14 109.5
C10 C20 H15 109.5
H13 C20 H15 109.5
H14 C20 H15 109.5
C10A C20A H13A 109.5
C10A C20A H14A 109.5
H13A C20A H14A 109.5
C10A C20A H15A 109.5
H13A C20A H15A 109.5
H14A C20A H15A 109.5

loop_
_geom_bond_atom_site_label_1
_geom_bond_atom_site_label_2
_geom_bond_site_symmetry_2
_geom_bond_distance
_geom_bond_publ_flag
O1 C19 . 1.448(7) ?
O1 H1 . 0.8400 ?
O1A C19A . 1.435(7) ?
O1A H1A . 0.8400 ?
C1A C2A . 1.531(8) ?
C1A C10A . 1.537(8) ?
C1A H11A . 0.9900 ?
C1A H12A . 0.9900 ?
C1 C2 . 1.533(9) ?
C1 C10 . 1.537(9) ?
C1 H11 . 0.9900 ?
C1 H12 . 0.9900 ?
O2 C15 . 1.314(9) ?
O2 H32 . 0.8400 ?
O2A C15A . 1.329(9) ?
O2A H32A . 0.8400 ?
C2 C3 . 1.507(10) ?
C2 H9 . 0.9900 ?
C2 H10 . 0.9900 ?
C2A C3A . 1.516(9) ?
C2A H9A . 0.9900 ?
C2A H10A . 0.9900 ?
O3A C15A . 1.219(8) ?
O3 C15 . 1.220(8) ?
C3A C4A . 1.532(9) ?
C3A H7A . 0.9900 ?
C3A H8A . 0.9900 ?
C3 C4 . 1.536(9) ?
C3 H7 . 0.9900 ?
C3 H8 . 0.9900 ?
C4A C18A . 1.542(9) ?
C4A C19A . 1.546(9) ?
C4A C5A . 1.561(9) ?
C4 C19 . 1.529(9) ?
C4 C5 . 1.552(9) ?
C4 C18 . 1.553(9) ?
C5A C6A . 1.526(9) ?
C5A C10A . 1.562(8) ?
C5A H16A . 1.0000 ?
C5 C6 . 1.525(9) ?
C5 C10 . 1.556(8) ?
C5 H16 . 1.0000 ?
C6 C7 . 1.550(10) ?
C6 H17 . 0.9900 ?
C6 H18 . 0.9900 ?
C6A C7A . 1.528(9) ?
C6A H17A . 0.9900 ?
C6A H18A . 0.9900 ?
C7A C8A . 1.504(9) ?
C7A H19A . 0.9900 ?
C7A H20A . 0.9900 ?
C7 C8 . 1.512(10) ?
C7 H19 . 0.9900 ?
C7 H20 . 0.9900 ?
C8 C17 . 1.299(10) ?
C8 C9 . 1.531(10) ?
C8A C17A . 1.326(9) ?
C8A C9A . 1.497(9) ?
C9A C11A . 1.544(8) ?
C9A C10A . 1.557(9) ?
C9A H23A . 1.0000 ?
C9 C11 . 1.526(9) ?
C9 C10 . 1.562(9) ?
C9 H23 . 1.0000 ?
C10A C20A . 1.559(9) ?
C10 C20 . 1.543(9) ?
C11A C12A . 1.514(9) ?
C11A H24A . 0.9900 ?
C11A H25A . 0.9900 ?
C11 C12 . 1.526(9) ?
C11 H24 . 0.9900 ?
C11 H25 . 0.9900 ?
C12 C13 . 1.520(9) ?
C12 H26 . 0.9900 ?
C12 H27 . 0.9900 ?
C12A C13A . 1.513(9) ?
C12A H26A . 0.9900 ?
C12A H27A . 0.9900 ?
C13 C14 . 1.314(9) ?
C13 C16 . 1.496(9) ?
C13A C14A . 1.310(9) ?
C13A C16A . 1.493(9) ?
C14A C15A . 1.466(10) ?
C14A H31A . 0.9500 ?
C14 C15 . 1.464(10) ?
C14 H31 . 0.9500 ?
C16 H28 . 0.9800 ?
C16 H29 . 0.9800 ?
C16 H30 . 0.9800 ?
C16A H28A . 0.9800 ?
C16A H29A . 0.9800 ?
C16A H30A . 0.9800 ?
C17A H21A . 0.9500 ?
C17A H22A . 0.9500 ?
C17 H21 . 0.9500 ?
C17 H22 . 0.9500 ?
C18A H4A . 0.9800 ?
C18A H5A . 0.9800 ?
C18A H6A . 0.9800 ?
C18 H4 . 0.9800 ?
C18 H5 . 0.9800 ?
C18 H6 . 0.9800 ?
C19 H2 . 0.9900 ?
C19 H3 . 0.9900 ?
C19A H2A . 0.9900 ?
C19A H3A . 0.9900 ?
C20 H13 . 0.9800 ?
C20 H14 . 0.9800 ?
C20 H15 . 0.9800 ?
C20A H13A . 0.9800 ?
C20A H14A . 0.9800 ?
C20A H15A . 0.9800 ?

loop_
_geom_hbond_atom_site_label_D
_geom_hbond_atom_site_label_H
_geom_hbond_atom_site_label_A
_geom_hbond_site_symmetry_A
_geom_hbond_distance_DH
_geom_hbond_distance_HA
_geom_hbond_distance_DA
_geom_hbond_angle_DHA
O1A H1A O3 1_745 0.84 1.88 2.694(7) 164
O2 H32 O1 2_657 0.84 1.76 2.582(7) 166
O2A H32A O1A 2_857 0.84 1.79 2.603(6) 163
O1 H1 O3A . 0.84 1.84 2.673(7) 174

loop_
_geom_torsion_atom_site_label_1
_geom_torsion_atom_site_label_2
_geom_torsion_atom_site_label_3
_geom_torsion_atom_site_label_4
_geom_torsion
C10 C1 C2 C3 -56.0(9)
C10A C1A C2A C3A -56.2(8)
C1A C2A C3A C4A 55.2(8)
C1 C2 C3 C4 56.1(9)
C2A C3A C4A C18A -169.0(6)
C2A C3A C4A C19A 72.8(7)
C2A C3A C4A C5A -50.3(8)
C2 C3 C4 C19 73.4(8)
C2 C3 C4 C5 -51.0(8)
C2 C3 C4 C18 -170.4(6)
C3A C4A C5A C6A -177.0(6)
C18A C4A C5A C6A -59.0(7)
C19A C4A C5A C6A 60.6(7)
C3A C4A C5A C10A 49.0(8)
C18A C4A C5A C10A 167.0(6)
C19A C4A C5A C10A -73.5(7)
C19 C4 C5 C6 59.8(8)
C3 C4 C5 C6 -177.9(6)
C18 C4 C5 C6 -59.5(8)
C19 C4 C5 C10 -74.1(8)
C3 C4 C5 C10 48.3(8)
C18 C4 C5 C10 166.7(6)
C4 C5 C6 C7 165.5(6)
C10 C5 C6 C7 -58.2(8)
C4A C5A C6A C7A 166.1(6)
C10A C5A C6A C7A -57.1(8)
C5A C6A C7A C8A 53.3(8)
C5 C6 C7 C8 53.0(9)
C6 C7 C8 C17 126.3(9)
C6 C7 C8 C9 -53.7(9)
C6A C7A C8A C17A 124.0(8)
C6A C7A C8A C9A -54.3(8)
C17A C8A C9A C11A 7.5(11)
C7A C8A C9A C11A -174.3(6)
C17A C8A C9A C10A -122.0(8)
C7A C8A C9A C10A 56.3(8)
C17 C8 C9 C11 6.7(12)
C7 C8 C9 C11 -173.3(6)
C17 C8 C9 C10 -122.8(9)
C7 C8 C9 C10 57.2(8)
C2A C1A C10A C9A 168.1(6)
C2A C1A C10A C20A -73.7(7)
C2A C1A C10A C5A 50.9(7)
C8A C9A C10A C1A -173.1(6)
C11A C9A C10A C1A 58.5(7)
C8A C9A C10A C20A 68.5(7)
C11A C9A C10A C20A -59.9(7)
C8A C9A C10A C5A -56.0(7)
C11A C9A C10A C5A 175.6(5)
C6A C5A C10A C1A 176.3(6)
C4A C5A C10A C1A -48.8(7)
C6A C5A C10A C9A 57.9(7)
C4A C5A C10A C9A -167.2(5)
C6A C5A C10A C20A -62.8(7)
C4A C5A C10A C20A 72.1(7)
C2 C1 C10 C20 -74.5(8)
C2 C1 C10 C5 49.8(8)
C2 C1 C10 C9 165.9(6)
C6 C5 C10 C1 178.1(6)
C4 C5 C10 C1 -47.6(8)
C6 C5 C10 C20 -60.2(7)
C4 C5 C10 C20 74.1(8)
C6 C5 C10 C9 60.6(7)
C4 C5 C10 C9 -165.1(6)
C11 C9 C10 C1 56.3(8)
C8 C9 C10 C1 -175.7(6)
C11 C9 C10 C20 -63.0(8)
C8 C9 C10 C20 64.9(7)
C11 C9 C10 C5 173.7(6)
C8 C9 C10 C5 -58.3(7)
C8A C9A C11A C12A 77.4(8)
C10A C9A C11A C12A -155.2(6)
C8 C9 C11 C12 79.7(8)
C10 C9 C11 C12 -153.3(6)
C9 C11 C12 C13 -168.8(6)
C9A C11A C12A C13A -175.7(6)
C11 C12 C13 C14 9.4(11)
C11 C12 C13 C16 -173.7(7)
C11A C12A C13A C14A 7.9(10)
C11A C12A C13A C16A -172.4(7)
C16A C13A C14A C15A -0.3(13)
C12A C13A C14A C15A 179.3(7)
C16 C13 C14 C15 -1.3(13)
C12 C13 C14 C15 175.3(7)
C13A C14A C15A O3A 5.9(13)
C13A C14A C15A O2A -174.6(7)
C13 C14 C15 O3 -5.4(13)
C13 C14 C15 O2 174.9(8)
C3 C4 C19 O1 64.6(7)
C5 C4 C19 O1 -173.0(5)
C18 C4 C19 O1 -52.3(8)
C3A C4A C19A O1A 64.8(7)
C18A C4A C19A O1A -53.4(7)
C5A C4A C19A O1A -173.5(5)

loop_
_cod_related_entry_id
_cod_related_entry_database
_cod_related_entry_code
1 ChemSpider 24731942
